data_7216867
loop_
_publ_author_name
'Davenport, Adam J.'
'Davies, David L.'
'Fawcett, John'
'Russell, David R.'

_publ_section_title
;
 Chiral pyridylimidazolines: synthesis, arene ruthenium complexes and
 application in asymmetric catalysis
;
_journal_issue 13
_journal_name_full 'Journal of the Chemical Society, Perkin Transactions 1'
_journal_page_first 1500
_journal_paper_doi 10.1039/b103175a
_journal_year 2001
_chemical_formula_moiety '(C30 H31 Cl N3 Ru)(F6 Sb)'
_chemical_formula_sum 'C30 H31 Cl F6 N3 Ru Sb'
_chemical_formula_weight 805.85
_chemical_name_systematic
; 
 ? 
;
_space_group_IT_number 19
_symmetry_cell_setting orthorhombic
_symmetry_space_group_name_Hall 'P 2ac 2ab'
_symmetry_space_group_name_H-M 'P 21 21 21'
_atom_sites_solution_hydrogens geom
_atom_sites_solution_primary direct
_atom_sites_solution_secondary difmap
_audit_creation_method SHELXL-97
_cell_angle_alpha 90.00
_cell_angle_beta 90.00
_cell_angle_gamma 90.00
_cell_formula_units_Z 4
_cell_length_a 8.566(3)
_cell_length_b 17.569(8)
_cell_length_c 20.345(5)
_cell_measurement_reflns_used 32
_cell_measurement_temperature 195(2)
_cell_measurement_theta_max 12.73
_cell_measurement_theta_min 5.27
_cell_volume 3061.8(19)
_computing_cell_refinement 'XSCANS (Fait, 1991)'
_computing_data_collection 'XSCANS (Fait, 1991)'
_computing_data_reduction 'XSCANS (Fait, 1991)'
_computing_molecular_graphics 'SHELXL-97 (Sheldrick, 1997)'
_computing_publication_material 'SHELXL-97 (Sheldrick, 1997)'
_computing_structure_refinement 'SHELXL-97 (Sheldrick, 1997)'
_computing_structure_solution 'SHELXS-97 (Sheldrick, 1990)'
_diffrn_ambient_temperature 195(2)
_diffrn_measured_fraction_theta_full 0.991
_diffrn_measured_fraction_theta_max 0.991
_diffrn_measurement_device_type 'Bruker P4'
_diffrn_measurement_method 'omega scan'
_diffrn_radiation_monochromator graphite
_diffrn_radiation_source 'fine-focus sealed tube'
_diffrn_radiation_type MoK\a
_diffrn_radiation_wavelength 0.71073
_diffrn_reflns_av_R_equivalents 0.0361
_diffrn_reflns_av_sigmaI/netI 0.0435
_diffrn_reflns_limit_h_max 10
_diffrn_reflns_limit_h_min 0
_diffrn_reflns_limit_k_max 1
_diffrn_reflns_limit_k_min -22
_diffrn_reflns_limit_l_max 1
_diffrn_reflns_limit_l_min -25
_diffrn_reflns_number 4130
_diffrn_reflns_theta_full 27.02
_diffrn_reflns_theta_max 27.02
_diffrn_reflns_theta_min 2.00
_diffrn_standards_decay_% <1
_diffrn_standards_interval_count 100
_diffrn_standards_number 3
_exptl_absorpt_coefficient_mu 1.525
_exptl_absorpt_correction_T_max 0.432
_exptl_absorpt_correction_T_min 0.342
_exptl_absorpt_correction_type psi-scan
_exptl_absorpt_process_details
;
correction based on 112 psi-scan data (XEMP; SHELXL-97)
;
_exptl_crystal_colour orange
_exptl_crystal_density_diffrn 1.748
_exptl_crystal_density_method 'not measured'
_exptl_crystal_description plate
_exptl_crystal_F_000 1592
_exptl_crystal_size_max 0.54
_exptl_crystal_size_mid 0.50
_exptl_crystal_size_min 0.15
_refine_diff_density_max 1.596
_refine_diff_density_min -0.844
_refine_diff_density_rms 0.135
_refine_ls_abs_structure_details 'Flack H D (1983), Acta Cryst. A39, 876-881'
_refine_ls_abs_structure_Flack -0.03(4)
_refine_ls_extinction_method none
_refine_ls_goodness_of_fit_ref 1.038
_refine_ls_hydrogen_treatment constr
_refine_ls_matrix_type full
_refine_ls_number_parameters 379
_refine_ls_number_reflns 4049
_refine_ls_number_restraints 0
_refine_ls_restrained_S_all 1.038
_refine_ls_R_factor_all 0.0615
_refine_ls_R_factor_gt 0.0461
_refine_ls_shift/su_max 0.006
_refine_ls_shift/su_mean 0.001
_refine_ls_structure_factor_coef Fsqd
_refine_ls_weighting_details 'calc w=1/[\s^2^(Fo^2^)+(0.0738P)^2^+0.0000P] where P=(Fo^2^+2Fc^2^)/3'
_refine_ls_weighting_scheme calc
_refine_ls_wR_factor_gt 0.1050
_refine_ls_wR_factor_ref 0.1130
_reflns_number_gt 3417
_reflns_number_total 4049
_reflns_threshold_expression >2sigma(I)
_cod_data_source_file b103175a.txt
_cod_data_source_block 2
_cod_depositor_comments
;
The following automatic conversions were performed:

'_symmetry_cell_setting' value 'Orthorhombic' changed to
'orthorhombic' according to
/usr/data/users/saulius/automatic-downloads/retrospective/RSC/lib/dictionaries/cif_core.dic
dictionary named 'cif_core.dic' version 2.4.2 from 2011-04-26.

Automatic conversion script
Id: cif_fix_values 2281 2013-09-26 08:29:07Z andrius 
;
_cod_original_cell_volume 3062(2)
_cod_original_sg_symbol_H-M P2(1)2(1)2(1)
_cod_database_code 7216867

loop_
_symmetry_equiv_pos_as_xyz
'x, y, z'
'-x+1/2, -y, z+1/2'
'-x, y+1/2, -z+1/2'
'x+1/2, -y+1/2, -z'

loop_
_atom_site_label
_atom_site_type_symbol
_atom_site_fract_x
_atom_site_fract_y
_atom_site_fract_z
_atom_site_U_iso_or_equiv
_atom_site_adp_type
_atom_site_occupancy
_atom_site_symmetry_multiplicity
_atom_site_calc_flag
_atom_site_refinement_flags
Ru1 Ru 0.56003(7) 0.91414(3) 0.49228(3) 0.02449(15) Uani 1 1 d .
Cl1 Cl 0.8065(3) 0.85631(11) 0.52051(10) 0.0363(4) Uani 1 1 d .
N1 N 0.5947(7) 0.8504(3) 0.4067(3) 0.0248(14) Uani 1 1 d .
N2 N 0.6921(8) 0.9867(3) 0.4325(3) 0.0232(12) Uani 1 1 d .
N3 N 0.7885(8) 1.0128(4) 0.3323(3) 0.0301(15) Uani 1 1 d .
C1 C 0.5586(12) 0.7764(4) 0.4017(4) 0.0335(18) Uani 1 1 d .
H1A H 0.5026 0.7535 0.4355 0.040 Uiso 1 1 calc R
C2 C 0.6008(11) 0.7333(4) 0.3488(4) 0.036(2) Uani 1 1 d .
H2A H 0.5693 0.6828 0.3461 0.044 Uiso 1 1 calc R
C3 C 0.6896(13) 0.7645(4) 0.2998(4) 0.040(2) Uani 1 1 d .
H3A H 0.7208 0.7355 0.2639 0.047 Uiso 1 1 calc R
C4 C 0.7314(12) 0.8399(5) 0.3050(4) 0.040(2) Uani 1 1 d .
H4A H 0.7912 0.8624 0.2721 0.048 Uiso 1 1 calc R
C5 C 0.6853(10) 0.8821(4) 0.3583(3) 0.0256(15) Uani 1 1 d .
C6 C 0.7218(9) 0.9620(4) 0.3729(4) 0.0281(17) Uani 1 1 d .
C7 C 0.8358(12) 1.0037(5) 0.2649(4) 0.041(2) Uani 1 1 d .
H7A H 0.7858 0.9597 0.2466 0.061 Uiso 1 1 calc R
H7B H 0.9470 0.9974 0.2629 0.061 Uiso 1 1 calc R
H7C H 0.8062 1.0480 0.2403 0.061 Uiso 1 1 calc R
C8 C 0.8449(9) 1.0753(4) 0.3739(3) 0.0283(17) Uani 1 1 d .
H8A H 0.9507 1.0626 0.3887 0.034 Uiso 1 1 calc R
C9 C 0.7345(10) 1.0695(4) 0.4336(4) 0.0298(18) Uani 1 1 d .
H9A H 0.6405 1.0995 0.4246 0.036 Uiso 1 1 calc R
C10 C 0.8497(9) 1.1528(4) 0.3432(4) 0.0298(18) Uani 1 1 d .
C11 C 0.7320(11) 1.1802(5) 0.3048(4) 0.038(2) Uani 1 1 d .
H11A H 0.6451 1.1498 0.2969 0.046 Uiso 1 1 calc R
C12 C 0.7385(12) 1.2523(5) 0.2772(5) 0.043(2) Uani 1 1 d .
H12A H 0.6576 1.2699 0.2508 0.051 Uiso 1 1 calc R
C13 C 0.8676(14) 1.2976(5) 0.2895(5) 0.053(3) Uani 1 1 d .
H13A H 0.8728 1.3462 0.2716 0.063 Uiso 1 1 calc R
C14 C 0.9864(14) 1.2718(5) 0.3274(5) 0.052(3) Uani 1 1 d .
H14A H 1.0726 1.3026 0.3355 0.062 Uiso 1 1 calc R
C15 C 0.9787(10) 1.1993(5) 0.3542(4) 0.039(2) Uani 1 1 d .
H15A H 1.0609 1.1815 0.3799 0.047 Uiso 1 1 calc R
C16 C 0.8076(11) 1.0982(4) 0.4968(4) 0.0374(19) Uani 1 1 d .
C17 C 0.7924(13) 1.1742(5) 0.5127(5) 0.050(3) Uani 1 1 d .
H17A H 0.7311 1.2060 0.4869 0.060 Uiso 1 1 calc R
C18 C 0.8680(15) 1.2025(7) 0.5668(6) 0.072(4) Uani 1 1 d .
H18A H 0.8608 1.2542 0.5762 0.086 Uiso 1 1 calc R
C19 C 0.9543(19) 1.1563(8) 0.6075(6) 0.087(5) Uani 1 1 d .
H19A H 1.0036 1.1760 0.6445 0.104 Uiso 1 1 calc R
C20 C 0.9658(16) 1.0825(7) 0.5927(6) 0.073(4) Uani 1 1 d .
H20A H 1.0209 1.0503 0.6207 0.087 Uiso 1 1 calc R
C21 C 0.8960(12) 1.0525(6) 0.5358(5) 0.048(2) Uani 1 1 d .
H21A H 0.9103 1.0016 0.5248 0.058 Uiso 1 1 calc R
C22 C 0.3082(10) 0.8876(4) 0.4932(4) 0.0339(17) Uani 1 1 d .
C23 C 0.3309(10) 0.9681(4) 0.4911(4) 0.0330(17) Uani 1 1 d .
H23A H 0.2980 0.9966 0.4520 0.040 Uiso 1 1 calc R
C24 C 0.4195(11) 1.0053(5) 0.5402(4) 0.040(2) Uani 1 1 d .
C25 C 0.4948(11) 0.9620(5) 0.5881(4) 0.040(2) Uani 1 1 d .
H25A H 0.5757 0.9861 0.6152 0.048 Uiso 1 1 calc R
C26 C 0.4762(11) 0.8822(5) 0.5912(4) 0.037(2) Uani 1 1 d .
C27 C 0.3822(10) 0.8462(5) 0.5437(4) 0.0331(19) Uani 1 1 d .
H27A H 0.3868 0.7906 0.5400 0.040 Uiso 1 1 calc R
C28 C 0.5575(14) 0.8372(5) 0.6437(4) 0.050(2) Uani 1 1 d .
H28A H 0.4909 0.8332 0.6815 0.076 Uiso 1 1 calc R
H28B H 0.6527 0.8625 0.6558 0.076 Uiso 1 1 calc R
H28C H 0.5810 0.7872 0.6274 0.076 Uiso 1 1 calc R
C29 C 0.4248(14) 1.0910(5) 0.5397(6) 0.062(3) Uani 1 1 d .
H29A H 0.3417 1.1107 0.5663 0.093 Uiso 1 1 calc R
H29B H 0.4130 1.1091 0.4954 0.093 Uiso 1 1 calc R
H29C H 0.5232 1.1080 0.5569 0.093 Uiso 1 1 calc R
C30 C 0.2129(10) 0.8494(5) 0.4416(4) 0.040(2) Uani 1 1 d .
H30A H 0.1063 0.8462 0.4560 0.060 Uiso 1 1 calc R
H30B H 0.2527 0.7990 0.4341 0.060 Uiso 1 1 calc R
H30C H 0.2183 0.8782 0.4016 0.060 Uiso 1 1 calc R
Sb1 Sb 0.68507(7) 0.52202(3) 0.22747(3) 0.03775(17) Uani 1 1 d .
F1 F 0.5705(8) 0.4326(3) 0.2201(3) 0.0737(19) Uani 1 1 d .
F2 F 0.5284(7) 0.5635(3) 0.2802(3) 0.0585(15) Uani 1 1 d .
F3 F 0.5887(8) 0.5632(4) 0.1536(3) 0.080(2) Uani 1 1 d .
F4 F 0.8385(7) 0.4810(4) 0.1728(3) 0.0629(17) Uani 1 1 d .
F5 F 0.7837(7) 0.4819(4) 0.3008(3) 0.0596(16) Uani 1 1 d .
F6 F 0.8030(8) 0.6100(3) 0.2363(4) 0.0737(18) Uani 1 1 d .

loop_
_atom_site_aniso_label
_atom_site_aniso_U_11
_atom_site_aniso_U_22
_atom_site_aniso_U_33
_atom_site_aniso_U_23
_atom_site_aniso_U_13
_atom_site_aniso_U_12
Ru1 0.0256(3) 0.0279(3) 0.0199(3) 0.0001(2) 0.0043(3) 0.0003(3)
Cl1 0.0323(10) 0.0383(9) 0.0383(11) 0.0084(8) -0.0004(10) 0.0054(10)
N1 0.029(4) 0.024(3) 0.021(3) -0.004(2) -0.002(3) -0.004(3)
N2 0.029(3) 0.023(3) 0.018(3) 0.000(2) 0.001(3) 0.004(3)
N3 0.031(4) 0.032(3) 0.027(3) 0.002(3) 0.005(3) 0.001(3)
C1 0.038(5) 0.036(4) 0.026(4) 0.000(3) -0.009(4) -0.004(4)
C2 0.051(6) 0.029(4) 0.029(4) -0.001(3) -0.010(4) -0.002(4)
C3 0.049(5) 0.037(4) 0.032(4) -0.013(3) 0.009(5) 0.002(5)
C4 0.049(6) 0.038(4) 0.033(4) -0.006(4) 0.004(4) -0.001(4)
C5 0.021(4) 0.034(4) 0.023(3) 0.001(3) 0.001(3) 0.002(4)
C6 0.029(4) 0.029(4) 0.026(4) 0.002(3) -0.002(3) 0.007(3)
C7 0.052(6) 0.043(4) 0.028(4) 0.003(4) 0.016(4) -0.005(4)
C8 0.025(4) 0.033(4) 0.027(4) 0.003(3) 0.005(3) 0.003(3)
C9 0.038(5) 0.024(4) 0.027(4) 0.005(3) 0.004(3) -0.002(3)
C10 0.031(5) 0.032(4) 0.026(4) 0.001(3) 0.013(3) -0.006(3)
C11 0.035(5) 0.041(4) 0.039(5) 0.003(4) 0.006(4) 0.001(4)
C12 0.048(6) 0.041(5) 0.040(5) 0.012(4) 0.006(5) 0.009(4)
C13 0.075(8) 0.033(4) 0.051(6) 0.000(4) 0.018(6) 0.000(5)
C14 0.059(7) 0.044(5) 0.051(6) 0.001(5) 0.014(5) -0.014(5)
C15 0.036(5) 0.048(5) 0.033(4) 0.003(4) 0.005(4) -0.006(4)
C16 0.043(5) 0.043(4) 0.026(4) 0.000(3) 0.005(4) -0.016(4)
C17 0.057(6) 0.043(4) 0.049(5) -0.012(4) 0.009(6) -0.017(5)
C18 0.076(9) 0.071(7) 0.068(8) -0.035(7) 0.015(7) -0.040(7)
C19 0.106(12) 0.109(10) 0.045(6) -0.024(7) -0.009(8) -0.049(10)
C20 0.084(9) 0.077(7) 0.057(6) 0.008(6) -0.023(7) -0.022(8)
C21 0.054(6) 0.047(5) 0.044(5) 0.004(4) -0.021(5) -0.005(5)
C22 0.022(4) 0.043(4) 0.036(4) 0.004(4) 0.016(4) -0.002(4)
C23 0.035(4) 0.033(4) 0.032(4) 0.002(3) 0.012(4) 0.005(4)
C24 0.040(5) 0.048(5) 0.033(4) -0.011(4) 0.015(4) -0.004(4)
C25 0.042(5) 0.053(5) 0.025(4) -0.010(4) 0.014(4) -0.001(4)
C26 0.038(5) 0.055(5) 0.020(4) -0.001(4) 0.011(4) 0.004(4)
C27 0.032(4) 0.042(4) 0.024(4) 0.007(4) 0.010(4) 0.000(4)
C28 0.063(6) 0.068(6) 0.020(4) 0.004(4) 0.003(5) 0.003(6)
C29 0.063(7) 0.027(4) 0.095(8) -0.014(5) 0.040(7) 0.006(5)
C30 0.024(4) 0.051(5) 0.045(5) -0.001(4) -0.008(4) 0.000(4)
Sb1 0.0319(3) 0.0437(3) 0.0377(3) -0.0103(3) -0.0047(3) -0.0020(3)
F1 0.062(4) 0.066(4) 0.093(5) -0.016(4) -0.022(4) -0.025(4)
F2 0.048(3) 0.078(4) 0.049(3) -0.007(3) 0.009(3) 0.017(3)
F3 0.066(4) 0.123(6) 0.051(3) 0.008(4) -0.007(3) 0.027(4)
F4 0.042(3) 0.092(4) 0.055(3) -0.033(3) -0.002(3) 0.002(4)
F5 0.054(4) 0.075(4) 0.049(3) -0.005(3) -0.018(3) 0.011(3)
F6 0.072(4) 0.054(3) 0.095(5) -0.016(3) 0.007(4) -0.026(3)

loop_
_atom_type_symbol
_atom_type_description
_atom_type_scat_dispersion_real
_atom_type_scat_dispersion_imag
_atom_type_scat_source
C C 0.0033 0.0016 'International Tables Vol C Tables 4.2.6.8 and 6.1.1.4'
H H 0.0000 0.0000 'International Tables Vol C Tables 4.2.6.8 and 6.1.1.4'
N N 0.0061 0.0033 'International Tables Vol C Tables 4.2.6.8 and 6.1.1.4'
F F 0.0171 0.0103 'International Tables Vol C Tables 4.2.6.8 and 6.1.1.4'
Cl Cl 0.1484 0.1585 'International Tables Vol C Tables 4.2.6.8 and 6.1.1.4'
Ru Ru -1.2594 0.8363 'International Tables Vol C Tables 4.2.6.8 and 6.1.1.4'
Sb Sb -0.5866 1.5461 'International Tables Vol C Tables 4.2.6.8 and 6.1.1.4'

loop_
_geom_angle_atom_site_label_1
_geom_angle_atom_site_label_2
_geom_angle_atom_site_label_3
_geom_angle
N1 Ru1 N2 76.4(2)
N1 Ru1 C23 110.6(3)
N2 Ru1 C23 102.4(3)
N1 Ru1 C25 168.7(3)
N2 Ru1 C25 114.9(3)
C23 Ru1 C25 67.3(3)
N1 Ru1 C27 101.7(3)
N2 Ru1 C27 168.7(3)
C23 Ru1 C27 67.5(3)
C25 Ru1 C27 67.0(3)
N1 Ru1 C22 91.9(3)
N2 Ru1 C22 131.4(3)
C23 Ru1 C22 38.0(3)
C25 Ru1 C22 79.9(3)
C27 Ru1 C22 37.3(3)
N1 Ru1 C26 131.9(3)
N2 Ru1 C26 149.3(3)
C23 Ru1 C26 80.1(3)
C25 Ru1 C26 37.4(3)
C27 Ru1 C26 37.2(3)
C22 Ru1 C26 67.7(3)
N1 Ru1 C24 145.7(3)
N2 Ru1 C24 96.2(3)
C23 Ru1 C24 37.4(3)
C25 Ru1 C24 36.8(3)
C27 Ru1 C24 78.9(3)
C22 Ru1 C24 67.7(3)
C26 Ru1 C24 67.0(3)
N1 Ru1 Cl1 81.28(18)
N2 Ru1 Cl1 85.52(18)
C23 Ru1 Cl1 166.9(2)
C25 Ru1 Cl1 99.9(3)
C27 Ru1 Cl1 105.3(2)
C22 Ru1 Cl1 139.9(2)
C26 Ru1 Cl1 87.7(2)
C24 Ru1 Cl1 132.2(3)
C1 N1 C5 118.0(7)
C1 N1 Ru1 123.4(5)
C5 N1 Ru1 117.4(5)
C6 N2 C9 106.8(6)
C6 N2 Ru1 116.1(5)
C9 N2 Ru1 135.4(5)
C6 N3 C7 129.2(7)
C6 N3 C8 106.4(6)
C7 N3 C8 122.7(7)
N1 C1 C2 122.5(8)
C1 C2 C3 120.0(7)
C2 C3 C4 118.3(8)
C5 C4 C3 120.4(8)
C4 C5 N1 120.7(7)
C4 C5 C6 128.0(7)
N1 C5 C6 111.2(6)
N2 C6 N3 115.5(7)
N2 C6 C5 117.5(7)
N3 C6 C5 126.9(7)
N3 C8 C10 116.6(6)
N3 C8 C9 101.7(6)
C10 C8 C9 113.9(6)
N2 C9 C16 115.9(6)
N2 C9 C8 101.6(6)
C16 C9 C8 113.1(7)
C11 C10 C15 118.1(8)
C11 C10 C8 122.7(8)
C15 C10 C8 119.2(8)
C10 C11 C12 121.6(9)
C13 C12 C11 118.9(9)
C14 C13 C12 120.7(9)
C13 C14 C15 119.7(10)
C10 C15 C14 120.9(9)
C21 C16 C17 119.2(9)
C21 C16 C9 121.9(7)
C17 C16 C9 118.8(8)
C18 C17 C16 119.7(11)
C17 C18 C19 121.5(11)
C20 C19 C18 118.6(11)
C19 C20 C21 121.2(12)
C16 C21 C20 119.7(10)
C27 C22 C23 118.2(8)
C27 C22 C30 121.8(7)
C23 C22 C30 120.0(8)
C27 C22 Ru1 71.1(5)
C23 C22 Ru1 70.0(5)
C30 C22 Ru1 128.7(6)
C24 C23 C22 120.6(8)
C24 C23 Ru1 73.1(5)
C22 C23 Ru1 72.0(5)
C25 C24 C23 119.3(8)
C25 C24 C29 122.4(10)
C23 C24 C29 118.2(9)
C25 C24 Ru1 70.4(5)
C23 C24 Ru1 69.4(5)
C29 C24 Ru1 134.4(7)
C24 C25 C26 121.3(9)
C24 C25 Ru1 72.9(5)
C26 C25 Ru1 71.8(5)
C27 C26 C25 118.7(8)
C27 C26 C28 121.2(8)
C25 C26 C28 120.1(9)
C27 C26 Ru1 71.0(5)
C25 C26 Ru1 70.8(5)
C28 C26 Ru1 129.2(7)
C26 C27 C22 121.7(8)
C26 C27 Ru1 71.7(5)
C22 C27 Ru1 71.6(5)
F5 Sb1 F6 89.5(3)
F5 Sb1 F3 179.1(3)
F6 Sb1 F3 89.7(3)
F5 Sb1 F1 89.1(3)
F6 Sb1 F1 178.5(3)
F3 Sb1 F1 91.7(3)
F5 Sb1 F4 90.7(3)
F6 Sb1 F4 89.8(3)
F3 Sb1 F4 88.9(3)
F1 Sb1 F4 89.8(3)
F5 Sb1 F2 90.7(3)
F6 Sb1 F2 90.6(3)
F3 Sb1 F2 89.6(3)
F1 Sb1 F2 89.8(3)
F4 Sb1 F2 178.5(3)

loop_
_geom_bond_atom_site_label_1
_geom_bond_atom_site_label_2
_geom_bond_distance
Ru1 N1 2.091(6)
Ru1 N2 2.094(6)
Ru1 C23 2.180(8)
Ru1 C25 2.196(8)
Ru1 C27 2.199(8)
Ru1 C22 2.207(9)
Ru1 C26 2.209(8)
Ru1 C24 2.228(8)
Ru1 Cl1 2.412(2)
N1 C1 1.341(9)
N1 C5 1.373(10)
N2 C6 1.311(9)
N2 C9 1.500(9)
N3 C6 1.344(9)
N3 C7 1.438(10)
N3 C8 1.469(10)
C1 C2 1.364(11)
C2 C3 1.369(12)
C3 C4 1.376(11)
C4 C5 1.371(11)
C5 C6 1.468(10)
C8 C10 1.498(10)
C8 C9 1.543(10)
C9 C16 1.517(11)
C10 C11 1.364(12)
C10 C15 1.392(11)
C11 C12 1.387(11)
C12 C13 1.385(14)
C13 C14 1.354(15)
C14 C15 1.388(12)
C16 C21 1.358(12)
C16 C17 1.380(12)
C17 C18 1.370(14)
C18 C19 1.376(18)
C19 C20 1.334(17)
C20 C21 1.407(14)
C22 C27 1.410(12)
C22 C23 1.428(10)
C22 C30 1.490(12)
C23 C24 1.415(12)
C24 C25 1.395(13)
C24 C29 1.507(12)
C25 C26 1.413(12)
C26 C27 1.407(12)
C26 C28 1.500(12)
Sb1 F5 1.854(6)
Sb1 F6 1.855(6)
Sb1 F3 1.861(6)
Sb1 F1 1.859(6)
Sb1 F4 1.867(6)
Sb1 F2 1.866(5)
